data_7155840
loop_
_publ_author_name
'Zhang, Yu'
'Sun, Jing'
'Shen, Guo-Liang'
'Yan, Chao Guo'

_publ_section_title
;
 Selective synthesis of tetrahydroimidazo[1,2-a]pyridine and pyrrolidine
 derivatives via One-pot two-step reaction
;
_journal_name_full 'Org. Biomol. Chem.'
_journal_paper_doi 10.1039/C7OB01860F
_journal_year 2017
_chemical_formula_moiety 'C21 H23 N3 O7'
_chemical_formula_sum 'C21 H23 N3 O7'
_chemical_formula_weight 429.42
_chemical_name_systematic
; 
 ? 
;
_space_group_IT_number 14
_symmetry_cell_setting monoclinic
_symmetry_space_group_name_Hall '-P 2ybc'
_symmetry_space_group_name_H-M 'P 1 21/c 1'
_atom_sites_solution_hydrogens geom
_atom_sites_solution_primary direct
_atom_sites_solution_secondary difmap
_audit_creation_method SHELXL-97
_audit_update_record
;
2017-06-17 deposited with the CCDC.
2017-08-18 downloaded from the CCDC.
;
_cell_angle_alpha 90.00
_cell_angle_beta 96.310(10)
_cell_angle_gamma 90.00
_cell_formula_units_Z 4
_cell_length_a 11.771(4)
_cell_length_b 10.369(3)
_cell_length_c 20.983(6)
_cell_measurement_reflns_used 9892
_cell_measurement_temperature 296(2)
_cell_measurement_theta_max 24.83
_cell_measurement_theta_min 2.19
_cell_volume 2545.5(14)
_computing_cell_refinement 'Bruker SMART'
_computing_data_collection 'Bruker SMART'
_computing_data_reduction 'Bruker SAINT'
_computing_molecular_graphics 'Bruker SHELXTL'
_computing_publication_material 'Bruker SHELXTL'
_computing_structure_refinement 'SHELXL-97 (Sheldrick, 2008)'
_computing_structure_solution 'SHELXS-97 (Sheldrick, 2008)'
_diffrn_ambient_temperature 296(2)
_diffrn_measured_fraction_theta_full 0.993
_diffrn_measured_fraction_theta_max 0.993
_diffrn_measurement_device_type 'CCD area detector'
_diffrn_measurement_method 'phi and omega scans'
_diffrn_radiation_monochromator graphite
_diffrn_radiation_source 'fine-focus sealed tube'
_diffrn_radiation_type MoK\a
_diffrn_radiation_wavelength 0.71073
_diffrn_reflns_av_R_equivalents 0.0623
_diffrn_reflns_av_sigmaI/netI 0.0490
_diffrn_reflns_limit_h_max 15
_diffrn_reflns_limit_h_min -15
_diffrn_reflns_limit_k_max 13
_diffrn_reflns_limit_k_min -12
_diffrn_reflns_limit_l_max 27
_diffrn_reflns_limit_l_min -26
_diffrn_reflns_number 39370
_diffrn_reflns_theta_full 27.57
_diffrn_reflns_theta_max 27.57
_diffrn_reflns_theta_min 1.95
_exptl_absorpt_coefficient_mu 0.085
_exptl_absorpt_correction_T_max 0.982
_exptl_absorpt_correction_T_min 0.970
_exptl_absorpt_correction_type multi-scan
_exptl_absorpt_process_details sadabs
_exptl_crystal_colour colorless
_exptl_crystal_density_diffrn 1.121
_exptl_crystal_density_method 'not measured'
_exptl_crystal_description block
_exptl_crystal_F_000 904
_exptl_crystal_size_max 0.36
_exptl_crystal_size_mid 0.28
_exptl_crystal_size_min 0.22
_platon_squeeze_details ' '
_refine_diff_density_max 0.358
_refine_diff_density_min -0.545
_refine_diff_density_rms 0.102
_refine_ls_extinction_coef 0.011(3)
_refine_ls_extinction_expression Fc^*^=kFc[1+0.001xFc^2^\l^3^/sin(2\q)]^-1/4^
_refine_ls_extinction_method SHELXL
_refine_ls_goodness_of_fit_ref 1.103
_refine_ls_hydrogen_treatment constr
_refine_ls_matrix_type full
_refine_ls_number_parameters 285
_refine_ls_number_reflns 5860
_refine_ls_number_restraints 0
_refine_ls_restrained_S_all 1.103
_refine_ls_R_factor_all 0.1234
_refine_ls_R_factor_gt 0.0858
_refine_ls_shift/su_max 0.000
_refine_ls_shift/su_mean 0.000
_refine_ls_structure_factor_coef Fsqd
_refine_ls_weighting_details 'calc w=1/[\s^2^(Fo^2^)+(0.1526P)^2^+1.4100P] where P=(Fo^2^+2Fc^2^)/3'
_refine_ls_weighting_scheme calc
_refine_ls_wR_factor_gt 0.2710
_refine_ls_wR_factor_ref 0.2940
_reflns_number_gt 3730
_reflns_number_total 5860
_reflns_threshold_expression >2sigma(I)
_cod_data_source_file c7ob01860f2.cif
_cod_data_source_block 3e
_cod_depositor_comments
;
The following automatic conversions were performed:

'_symmetry_cell_setting' value 'Monoclinic' changed to 'monoclinic'
according to
/home/data/users/saulius/crontab/automatic-downloads/rss-feeds/RSC/lib/dictionaries/cif_core.dic
dictionary named 'cif_core.dic' version 2.4.2 from 2011-04-26.

Automatic conversion script
Id: cif_fix_values 4973 2017-02-22 13:04:09Z antanas 
;
_cod_original_cell_volume 2545.5(13)
_cod_original_sg_symbol_H-M 'P 21/c'
_cod_database_code 7155840

loop_
_symmetry_equiv_pos_as_xyz
'x, y, z'
'-x, y+1/2, -z+1/2'
'-x, -y, -z'
'x, -y-1/2, z-1/2'

loop_
_atom_site_label
_atom_site_type_symbol
_atom_site_fract_x
_atom_site_fract_y
_atom_site_fract_z
_atom_site_U_iso_or_equiv
_atom_site_adp_type
_atom_site_occupancy
_atom_site_symmetry_multiplicity
_atom_site_calc_flag
_atom_site_refinement_flags
C1 C 0.7436(3) 0.7237(3) 0.07458(17) 0.0519(8) Uani 1 1 d .
H1 H 0.6744 0.7388 0.0498 0.062 Uiso 1 1 calc R
C2 C 0.7619(3) 0.6070(3) 0.10526(18) 0.0598(10) Uani 1 1 d .
H2 H 0.7045 0.5450 0.1016 0.072 Uiso 1 1 calc R
C3 C 0.8648(3) 0.5811(3) 0.14148(17) 0.0546(9) Uani 1 1 d .
C4 C 0.9695(4) 0.4361(4) 0.2136(2) 0.0704(11) Uani 1 1 d .
H4A H 1.0385 0.4368 0.1931 0.106 Uiso 1 1 calc R
H4B H 0.9599 0.3528 0.2323 0.106 Uiso 1 1 calc R
H4C H 0.9741 0.5007 0.2466 0.106 Uiso 1 1 calc R
C5 C 0.9484(3) 0.6756(3) 0.14706(18) 0.0545(9) Uani 1 1 d .
H5 H 1.0179 0.6603 0.1714 0.065 Uiso 1 1 calc R
C6 C 0.9282(3) 0.7927(3) 0.11641(16) 0.0476(8) Uani 1 1 d .
H6 H 0.9851 0.8554 0.1205 0.057 Uiso 1 1 calc R
C7 C 0.8263(2) 0.8190(3) 0.07999(14) 0.0401(7) Uani 1 1 d .
C8 C 0.8082(2) 0.9493(3) 0.04788(14) 0.0378(6) Uani 1 1 d .
H8 H 0.8837 0.9854 0.0431 0.045 Uiso 1 1 calc R
C9 C 0.7426(2) 1.0497(3) 0.08570(14) 0.0385(6) Uani 1 1 d .
C10 C 0.6356(3) 0.9961(3) 0.10518(14) 0.0459(7) Uani 1 1 d .
C11 C 0.8135(3) 1.0947(3) 0.14246(15) 0.0448(7) Uani 1 1 d .
C12 C 0.7385(2) 0.9534(3) -0.01771(14) 0.0397(7) Uani 1 1 d .
H12 H 0.6726 0.8953 -0.0186 0.048 Uiso 1 1 calc R
C13 C 0.8124(3) 0.9166(3) -0.07056(15) 0.0439(7) Uani 1 1 d .
C14 C 0.8100(4) 0.8290(5) -0.1751(2) 0.0801(13) Uani 1 1 d .
H14A H 0.8302 0.9082 -0.1957 0.096 Uiso 1 1 calc R
H14B H 0.8795 0.7809 -0.1624 0.096 Uiso 1 1 calc R
C15 C 0.7342(5) 0.7540(7) -0.2184(2) 0.111(2) Uani 1 1 d .
H15A H 0.7000 0.6875 -0.1951 0.166 Uiso 1 1 calc R
H15B H 0.7763 0.7155 -0.2502 0.166 Uiso 1 1 calc R
H15C H 0.6755 0.8087 -0.2391 0.166 Uiso 1 1 calc R
C16 C 0.7140(2) 1.1583(3) 0.03276(14) 0.0382(6) Uani 1 1 d .
C17 C 0.6000(2) 1.2248(3) 0.04430(15) 0.0423(7) Uani 1 1 d .
C18 C 0.5099(4) 1.3639(5) 0.1100(3) 0.0889(14) Uani 1 1 d .
H18A H 0.4908 1.4330 0.0803 0.133 Uiso 1 1 calc R
H18B H 0.5223 1.3979 0.1528 0.133 Uiso 1 1 calc R
H18C H 0.4482 1.3029 0.1073 0.133 Uiso 1 1 calc R
C19 C 0.8114(2) 1.2569(3) 0.03494(16) 0.0466(7) Uani 1 1 d .
H19A H 0.8263 1.2913 0.0780 0.056 Uiso 1 1 calc R
H19B H 0.8803 1.2143 0.0245 0.056 Uiso 1 1 calc R
C20 C 0.7830(3) 1.3649(3) -0.01084(16) 0.0475(7) Uani 1 1 d .
C21 C 0.8611(5) 1.5452(5) -0.0597(3) 0.0946(15) Uani 1 1 d .
H21A H 0.8195 1.5239 -0.1003 0.142 Uiso 1 1 calc R
H21B H 0.9342 1.5806 -0.0665 0.142 Uiso 1 1 calc R
H21C H 0.8187 1.6076 -0.0381 0.142 Uiso 1 1 calc R
N1 N 0.5516(3) 0.9565(3) 0.11887(17) 0.0713(9) Uani 1 1 d .
N2 N 0.8717(3) 1.1273(3) 0.18664(16) 0.0709(9) Uani 1 1 d .
N3 N 0.6998(2) 1.0873(2) -0.02650(12) 0.0471(6) Uani 1 1 d .
H3 H 0.6719 1.1194 -0.0627 0.056 Uiso 1 1 calc R
O1 O 0.8751(3) 0.4625(2) 0.16776(14) 0.0780(9) Uani 1 1 d .
O2 O 0.9118(2) 0.9366(4) -0.06837(14) 0.0863(10) Uani 1 1 d .
O3 O 0.75096(19) 0.8591(2) -0.11788(11) 0.0572(6) Uani 1 1 d .
O4 O 0.51187(18) 1.2031(3) 0.01212(13) 0.0635(7) Uani 1 1 d .
O5 O 0.61324(18) 1.3002(2) 0.09426(11) 0.0535(6) Uani 1 1 d .
O6 O 0.6896(2) 1.3927(3) -0.03451(14) 0.0712(8) Uani 1 1 d .
O7 O 0.8775(2) 1.4300(3) -0.02077(14) 0.0710(8) Uani 1 1 d .

loop_
_atom_site_aniso_label
_atom_site_aniso_U_11
_atom_site_aniso_U_22
_atom_site_aniso_U_33
_atom_site_aniso_U_23
_atom_site_aniso_U_13
_atom_site_aniso_U_12
C1 0.0424(16) 0.0409(16) 0.068(2) 0.0006(15) -0.0128(15) -0.0063(13)
C2 0.056(2) 0.0407(17) 0.077(2) 0.0009(16) -0.0157(18) -0.0151(15)
C3 0.069(2) 0.0340(15) 0.0579(19) -0.0049(14) -0.0085(17) -0.0014(14)
C4 0.088(3) 0.0471(19) 0.071(2) 0.0025(18) -0.015(2) 0.0045(19)
C5 0.0448(18) 0.0419(17) 0.073(2) -0.0012(15) -0.0106(16) 0.0020(13)
C6 0.0382(15) 0.0372(15) 0.066(2) -0.0048(14) -0.0003(14) -0.0058(12)
C7 0.0358(14) 0.0329(14) 0.0506(16) -0.0023(12) -0.0002(12) -0.0033(11)
C8 0.0276(13) 0.0336(14) 0.0517(16) -0.0027(12) 0.0016(11) -0.0035(10)
C9 0.0337(14) 0.0348(14) 0.0459(15) 0.0001(12) -0.0005(12) -0.0050(11)
C10 0.0460(17) 0.0464(17) 0.0455(16) -0.0029(13) 0.0057(13) -0.0042(14)
C11 0.0467(17) 0.0379(15) 0.0473(17) -0.0001(13) -0.0067(14) -0.0010(13)
C12 0.0285(13) 0.0391(15) 0.0513(16) -0.0030(12) 0.0032(12) -0.0044(11)
C13 0.0386(16) 0.0414(16) 0.0531(17) 0.0005(13) 0.0113(13) -0.0052(12)
C14 0.087(3) 0.095(3) 0.064(2) -0.013(2) 0.033(2) -0.003(2)
C15 0.124(5) 0.155(6) 0.056(3) -0.021(3) 0.024(3) -0.017(4)
C16 0.0319(14) 0.0362(14) 0.0445(15) 0.0012(12) -0.0048(11) -0.0013(11)
C17 0.0338(15) 0.0368(15) 0.0549(17) -0.0021(13) -0.0007(13) -0.0015(11)
C18 0.067(3) 0.088(3) 0.116(4) -0.027(3) 0.030(3) 0.005(2)
C19 0.0334(14) 0.0416(16) 0.0635(19) 0.0075(14) -0.0008(13) -0.0004(12)
C20 0.0488(18) 0.0391(16) 0.0543(18) 0.0019(13) 0.0041(15) 0.0017(13)
C21 0.101(4) 0.075(3) 0.112(4) 0.030(3) 0.033(3) -0.006(3)
N1 0.0586(19) 0.075(2) 0.083(2) -0.0026(18) 0.0211(17) -0.0129(16)
N2 0.081(2) 0.0566(18) 0.068(2) -0.0055(15) -0.0250(17) -0.0007(16)
N3 0.0506(15) 0.0442(14) 0.0441(14) 0.0000(11) -0.0054(11) 0.0041(11)
O1 0.099(2) 0.0379(13) 0.0871(19) 0.0061(12) -0.0336(16) -0.0082(13)
O2 0.0426(14) 0.137(3) 0.0829(19) -0.0229(18) 0.0243(13) -0.0170(15)
O3 0.0524(13) 0.0702(15) 0.0512(13) -0.0126(11) 0.0157(11) -0.0089(11)
O4 0.0301(11) 0.0723(16) 0.0846(17) -0.0076(14) -0.0093(11) 0.0019(11)
O5 0.0450(12) 0.0534(13) 0.0620(14) -0.0111(11) 0.0052(10) 0.0004(10)
O6 0.0552(15) 0.0636(16) 0.0899(19) 0.0177(14) -0.0137(14) 0.0028(12)
O7 0.0586(15) 0.0605(16) 0.095(2) 0.0196(14) 0.0124(14) -0.0071(12)

loop_
_atom_type_symbol
_atom_type_description
_atom_type_scat_dispersion_real
_atom_type_scat_dispersion_imag
_atom_type_scat_source
C C 0.0033 0.0016 'International Tables Vol C Tables 4.2.6.8 and 6.1.1.4'
H H 0.0000 0.0000 'International Tables Vol C Tables 4.2.6.8 and 6.1.1.4'
N N 0.0061 0.0033 'International Tables Vol C Tables 4.2.6.8 and 6.1.1.4'
O O 0.0106 0.0060 'International Tables Vol C Tables 4.2.6.8 and 6.1.1.4'

loop_
_geom_angle_atom_site_label_1
_geom_angle_atom_site_label_2
_geom_angle_atom_site_label_3
_geom_angle
C2 C1 C7 121.2(3)
C2 C1 H1 119.4
C7 C1 H1 119.4
C1 C2 C3 120.7(3)
C1 C2 H2 119.7
C3 C2 H2 119.7
O1 C3 C2 115.9(3)
O1 C3 C5 125.4(3)
C2 C3 C5 118.7(3)
O1 C4 H4A 109.5
O1 C4 H4B 109.5
H4A C4 H4B 109.5
O1 C4 H4C 109.5
H4A C4 H4C 109.5
H4B C4 H4C 109.5
C6 C5 C3 119.9(3)
C6 C5 H5 120.0
C3 C5 H5 120.1
C7 C6 C5 121.8(3)
C7 C6 H6 119.1
C5 C6 H6 119.1
C6 C7 C1 117.8(3)
C6 C7 C8 119.7(2)
C1 C7 C8 122.5(3)
C7 C8 C12 117.6(2)
C7 C8 C9 115.0(2)
C12 C8 C9 101.1(2)
C7 C8 H8 107.5
C12 C8 H8 107.5
C9 C8 H8 107.5
C11 C9 C10 108.9(3)
C11 C9 C8 111.0(2)
C10 C9 C8 111.9(2)
C11 C9 C16 113.8(2)
C10 C9 C16 109.8(2)
C8 C9 C16 101.3(2)
N1 C10 C9 178.2(4)
N2 C11 C9 177.9(4)
N3 C12 C8 105.6(2)
N3 C12 C13 109.8(2)
C8 C12 C13 110.8(2)
N3 C12 H12 110.2
C8 C12 H12 110.2
C13 C12 H12 110.2
O2 C13 O3 124.8(3)
O2 C13 C12 124.5(3)
O3 C13 C12 110.7(2)
C15 C14 O3 108.3(4)
C15 C14 H14A 110.0
O3 C14 H14A 110.0
C15 C14 H14B 110.0
O3 C14 H14B 110.0
H14A C14 H14B 108.4
C14 C15 H15A 109.5
C14 C15 H15B 109.5
H15A C15 H15B 109.5
C14 C15 H15C 109.5
H15A C15 H15C 109.5
H15B C15 H15C 109.5
N3 C16 C19 112.5(3)
N3 C16 C17 110.0(2)
C19 C16 C17 110.8(2)
N3 C16 C9 103.7(2)
C19 C16 C9 110.5(2)
C17 C16 C9 109.0(2)
O4 C17 O5 125.9(3)
O4 C17 C16 122.7(3)
O5 C17 C16 111.3(2)
O5 C18 H18A 109.5
O5 C18 H18B 109.5
H18A C18 H18B 109.5
O5 C18 H18C 109.5
H18A C18 H18C 109.5
H18B C18 H18C 109.5
C20 C19 C16 111.6(2)
C20 C19 H19A 109.3
C16 C19 H19A 109.3
C20 C19 H19B 109.3
C16 C19 H19B 109.3
H19A C19 H19B 108.0
O6 C20 O7 124.0(3)
O6 C20 C19 125.6(3)
O7 C20 C19 110.4(3)
O7 C21 H21A 109.5
O7 C21 H21B 109.5
H21A C21 H21B 109.5
O7 C21 H21C 109.5
H21A C21 H21C 109.5
H21B C21 H21C 109.5
C16 N3 C12 111.8(2)
C16 N3 H3 124.1
C12 N3 H3 124.1
C3 O1 C4 119.0(3)
C13 O3 C14 116.2(3)
C17 O5 C18 115.2(3)
C20 O7 C21 116.3(3)

loop_
_geom_bond_atom_site_label_1
_geom_bond_atom_site_label_2
_geom_bond_distance
C1 C2 1.377(5)
C1 C7 1.383(4)
C1 H1 0.9300
C2 C3 1.384(5)
C2 H2 0.9300
C3 O1 1.348(4)
C3 C5 1.384(5)
C4 O1 1.415(5)
C4 H4A 0.9600
C4 H4B 0.9600
C4 H4C 0.9600
C5 C6 1.382(5)
C5 H5 0.9300
C6 C7 1.377(4)
C6 H6 0.9300
C7 C8 1.514(4)
C8 C12 1.523(4)
C8 C9 1.564(4)
C8 H8 0.9800
C9 C11 1.454(4)
C9 C10 1.475(4)
C9 C16 1.592(4)
C10 N1 1.136(4)
C11 N2 1.142(4)
C12 N3 1.467(4)
C12 C13 1.531(4)
C12 H12 0.9800
C13 O2 1.184(4)
C13 O3 1.306(4)
C14 C15 1.431(7)
C14 O3 1.485(4)
C14 H14A 0.9700
C14 H14B 0.9700
C15 H15A 0.9600
C15 H15B 0.9600
C15 H15C 0.9600
C16 N3 1.439(4)
C16 C19 1.533(4)
C16 C17 1.550(4)
C17 O4 1.196(3)
C17 O5 1.303(4)
C18 O5 1.454(5)
C18 H18A 0.9600
C18 H18B 0.9600
C18 H18C 0.9600
C19 C20 1.489(4)
C19 H19A 0.9700
C19 H19B 0.9700
C20 O6 1.190(4)
C20 O7 1.337(4)
C21 O7 1.448(5)
C21 H21A 0.9600
C21 H21B 0.9600
C21 H21C 0.9600
N3 H3 0.8600

loop_
_platon_squeeze_void_nr
_platon_squeeze_void_average_x
_platon_squeeze_void_average_y
_platon_squeeze_void_average_z
_platon_squeeze_void_volume
_platon_squeeze_void_count_electrons
_platon_squeeze_void_content
1 0.500 -0.017 0.750 260 92 ' '
2 0.500 -0.027 0.250 260 92 ' '
